data_4034161
loop_
_publ_author_name
'Xing, Siyang'
'Xia, Hanyu'
'Guo, Junshuo'
'Zou, Chenchen'
'Gao, Tingxuan'
'Wang, Kui'
'Zhu, Bolin'
'Pei, Meiqi'
'Bai, Mengpei'

_publ_section_title
;
 Diastereoselective Construction of 2-Aminoindanones via an
 In(OTf)<sub>3</sub>-Catalyzed Domino Reaction.
;
_journal_issue 14
_journal_name_full 'The Journal of organic chemistry'
_journal_page_first 8984
_journal_page_last 8997
_journal_paper_doi 10.1021/acs.joc.9b00876
_journal_volume 84
_journal_year 2019
_chemical_formula_moiety 'C24 H27 N O7 S'
_chemical_formula_sum 'C24 H27 N O7 S'
_chemical_formula_weight 473.52
_space_group_crystal_system triclinic
_space_group_IT_number 2
_space_group_name_Hall '-P 1'
_space_group_name_H-M_alt 'P -1'
_atom_sites_solution_hydrogens mixed
_audit_creation_date 2019-02-27
_audit_creation_method
;
Olex2 1.2
(compiled 2015.09.30 svn.r3233 for OlexSys, GUI svn.r5103)
;
_cell_angle_alpha 65.531(4)
_cell_angle_beta 64.231(4)
_cell_angle_gamma 76.602(4)
_cell_formula_units_Z 2
_cell_length_a 10.6851(4)
_cell_length_b 11.3861(5)
_cell_length_c 11.7403(5)
_cell_measurement_reflns_used 10206
_cell_measurement_temperature 293(2)
_cell_measurement_theta_max 73.9090
_cell_measurement_theta_min 4.2720
_cell_volume 1168.45(10)
_computing_cell_refinement 'CrysAlisPro 1.171.39.46 (Rigaku OD, 2018)'
_computing_data_collection 'CrysAlisPro 1.171.39.46 (Rigaku OD, 2018)'
_computing_data_reduction 'CrysAlisPro 1.171.39.46 (Rigaku OD, 2018)'
_computing_molecular_graphics 'Olex2 (Dolomanov et al., 2009)'
_computing_publication_material 'Olex2 (Dolomanov et al., 2009)'
_computing_structure_refinement 'ShelXL (Sheldrick, 2015)'
_computing_structure_solution 'ShelXT (Sheldrick, 2015)'
_diffrn_ambient_temperature 293(2)
_diffrn_detector 'CCD plate'
_diffrn_detector_area_resol_mean 5.2740
_diffrn_detector_type AtlasS2
_diffrn_measured_fraction_theta_full 0.998
_diffrn_measured_fraction_theta_max 0.998
_diffrn_measurement_details
;
List of Runs (angles in degrees, time in seconds):

  # Type    Start    End  Width  t~exp~   \w     \q     \k     \f   Frames
--------------------------------------------------------------------------
  1  \w      0.00  25.00   1.00    1.00    --   38.00  91.00  84.55   25
  2  \w   -111.00  -7.00   1.00    1.00    --  -41.49 -19.00   0.00  104
  3  \w   -113.00 -59.00   1.00    1.00    --  -41.49 -57.00-120.00   54
  4  \w    -54.00 -13.00   1.00    1.00    --  -41.49 -57.00-120.00   41
  5  \w    -70.00 -18.00   1.00    1.00    --  -41.49 -38.00 -60.00   52
  6  \w     23.00  94.00   1.00    1.00    --   41.49-125.00 -90.00   71
  7  \w     24.00  87.00   1.00    1.00    --   41.49-125.00 120.00   63
  8  \w     12.00  39.00   1.00    1.00    --   46.00  83.00   7.60   27
  9  \w     12.00  37.00   1.00    1.00    --   46.00  83.00-158.22   25
 10  \w     18.00  45.00   1.00    1.00    --   50.00  82.00 153.04   27
 11  \w     18.00  43.00   1.00    1.00    --   50.00  80.00 -65.29   25
 12  \w     25.00  51.00   1.00    1.00    --   58.00  77.00-121.92   26
 13  \w     91.00 128.00   1.00    1.00    --   58.00  76.00  78.71   37
 14  \w     30.00  67.00   1.00    1.00    --   58.00  76.00  78.71   37
 15  \w     31.00  57.00   1.00    1.00    --   62.00  76.00 116.44   26
 16  \w     96.00 138.00   1.00    1.00    --   62.00  76.00 116.44   42
 17  \w     37.00  69.00   1.00    1.00    --   66.00  77.00 165.03   32
 18  \w    114.00 140.00   1.00    1.00    --   66.00  76.00-140.57   26
 19  \w     36.00  78.00   1.00    1.00    --   66.00  76.00 -66.48   42
 20  \w     34.00  68.00   1.00    1.00    --   66.00  76.00-140.57   34
 21  \w     82.00 142.00   1.00    1.00    --   66.00  76.00 -66.48   60
 22  \w     34.00  60.00   1.00    1.00    --   66.00  76.00  19.52   26
 23  \w    113.00 142.00   1.00    1.00    --   66.00  77.00 165.03   29
 24  \w     34.00  61.00   1.00    1.00    --   66.00  76.00  38.89   27
 25  \w     40.00  72.00   1.00    1.00    --   70.00  77.00-100.61   32
 26  \w     41.00  71.00   1.00    1.00    --   70.00  75.00 -26.77   30
 27  \w     44.00  78.00   1.00    1.00    --   74.00  76.00 124.70   34
 28  \w    125.00 150.00   1.00    1.00    --   74.00  76.00 124.70   25
 29  \w     48.00 113.00   1.00    3.82    --  107.08-125.00  90.00   65
 30  \w     80.00 173.00   1.00    3.82    --  107.08  61.00  60.00   93
 31  \w    122.00 176.00   1.00    3.82    --  107.08  77.00 150.00   54
 32  \w     75.00 101.00   1.00    3.82    --  107.08  77.00 150.00   26
 33  \w    113.00 161.00   1.00    3.82    --  107.08  45.00 -90.00   48
 34  \w     74.00 178.00   1.00    3.82    --  107.08  77.00 -60.00  104
 35  \w     82.00 109.00   1.00    3.82    --  107.08  45.00 -90.00   27
 36  \w     74.00 148.00   1.00    3.82    --  107.08  77.00-180.00   74
 37  \w     79.00 108.00   1.00    3.82    --  107.08  61.00 -90.00   29
 38  \w     34.00 110.00   1.00    3.82    --  107.08 -94.00 120.00   76
 39  \w    120.00 146.00   1.00    3.82    --  107.08  77.00 -30.00   26
 40  \w     74.00 142.00   1.00    3.82    --  107.08  77.00 120.00   68
 41  \w     74.00 100.00   1.00    3.82    --  107.08  77.00 -30.00   26
 42  \w     76.00 101.00   1.00    3.82    --  107.08  77.00  60.00   25
 43  \w     79.00 104.00   1.00    3.82    --  107.08  61.00 -60.00   25
 44  \w     74.00  99.00   1.00    3.82    --  107.08  77.00  30.00   25
 45  \w     78.00 114.00   1.00    3.82    --  107.08  61.00-180.00   36
 46  \w    151.00 177.00   1.00    3.82    --  107.08  61.00  30.00   26
 47  \w     75.00 174.00   1.00    3.82    --  107.08  77.00  90.00   99
 48  \w     79.00 117.00   1.00    3.82    --  107.08  61.00  30.00   38
 49  \w    112.00 177.00   1.00    3.82    --  107.08  77.00   0.00   65
 50  \w     74.00 100.00   1.00    3.82    --  107.08  77.00   0.00   26
 51  \w     39.00 116.00   1.00    3.82    --  107.08-125.00  30.00   77
 52  \w     74.00 100.00   1.00    3.82    --  107.08  77.00 -90.00   26
 53  \w    142.00 172.00   1.00    3.82    --  107.08  77.00 -90.00   30
 54  \w     74.00 177.00   1.00    3.82    --  107.08  77.00-150.00  103
 55  \w     78.00 149.00   1.00    3.82    --  107.08  61.00   0.00   71
 56  \w     39.00 137.00   1.00    3.82    --  107.08 -77.00-180.00   98
;
_diffrn_measurement_device 'four-circle diffractometer'
_diffrn_measurement_device_type 'SuperNova, Dual, Cu at home/near, AtlasS2'
_diffrn_measurement_method '\w scans'
_diffrn_orient_matrix_type 'CrysAlisPro convention (1999,Acta A55,543-557)'
_diffrn_orient_matrix_UB_11 -0.0963357000
_diffrn_orient_matrix_UB_12 0.0619399000
_diffrn_orient_matrix_UB_13 0.1056406000
_diffrn_orient_matrix_UB_21 -0.0946192000
_diffrn_orient_matrix_UB_22 0.0627377000
_diffrn_orient_matrix_UB_23 -0.0809250000
_diffrn_orient_matrix_UB_31 -0.0866070000
_diffrn_orient_matrix_UB_32 -0.1200559000
_diffrn_orient_matrix_UB_33 0.0814868000
_diffrn_radiation_monochromator mirror
_diffrn_radiation_probe x-ray
_diffrn_radiation_type CuK\a
_diffrn_radiation_wavelength 1.54184
_diffrn_reflns_av_R_equivalents 0.1005
_diffrn_reflns_av_unetI/netI 0.0553
_diffrn_reflns_Laue_measured_fraction_full 0.998
_diffrn_reflns_Laue_measured_fraction_max 0.998
_diffrn_reflns_limit_h_max 12
_diffrn_reflns_limit_h_min -12
_diffrn_reflns_limit_k_max 13
_diffrn_reflns_limit_k_min -13
_diffrn_reflns_limit_l_max 14
_diffrn_reflns_limit_l_min -14
_diffrn_reflns_number 17070
_diffrn_reflns_point_group_measured_fraction_full 0.998
_diffrn_reflns_point_group_measured_fraction_max 0.998
_diffrn_reflns_theta_full 67.077
_diffrn_reflns_theta_max 67.077
_diffrn_reflns_theta_min 4.275
_diffrn_source 'micro-focus sealed X-ray tube'
_diffrn_source_type 'SuperNova (Cu) X-ray Source'
_exptl_absorpt_coefficient_mu 1.617
_exptl_absorpt_correction_T_max 1.00000
_exptl_absorpt_correction_T_min 0.20277
_exptl_absorpt_correction_type multi-scan
_exptl_absorpt_process_details
;
CrysAlisPro 1.171.39.46 (Rigaku Oxford Diffraction, 2018)
Empirical absorption correction using spherical harmonics,
 implemented in SCALE3 ABSPACK scaling algorithm.
;
_exptl_crystal_colour colourless
_exptl_crystal_colour_primary colourless
_exptl_crystal_density_diffrn 1.346
_exptl_crystal_description block
_exptl_crystal_F_000 500
_exptl_crystal_size_max 0.25
_exptl_crystal_size_mid 0.22
_exptl_crystal_size_min 0.2
_refine_diff_density_max 0.289
_refine_diff_density_min -0.467
_refine_diff_density_rms 0.061
_refine_ls_extinction_method none
_refine_ls_goodness_of_fit_ref 0.985
_refine_ls_hydrogen_treatment mixed
_refine_ls_matrix_type full
_refine_ls_number_parameters 312
_refine_ls_number_reflns 4158
_refine_ls_number_restraints 23
_refine_ls_restrained_S_all 1.016
_refine_ls_R_factor_all 0.0585
_refine_ls_R_factor_gt 0.0523
_refine_ls_shift/su_max 0.000
_refine_ls_shift/su_mean 0.000
_refine_ls_structure_factor_coef Fsqd
_refine_ls_weighting_details 'w=1/[\s^2^(Fo^2^)+(0.1060P)^2^+0.2090P] where P=(Fo^2^+2Fc^2^)/3'
_refine_ls_weighting_scheme calc
_refine_ls_wR_factor_gt 0.1471
_refine_ls_wR_factor_ref 0.1572
_reflns_Friedel_coverage 0.000
_reflns_number_gt 3632
_reflns_number_total 4158
_reflns_threshold_expression 'I > 2\s(I)'
_cod_data_source_file jo9b00876_si_002.cif
_cod_data_source_block a190227a
_cod_original_cell_volume 1168.44(10)
_cod_database_code 4034161
_shelx_space_group_comment
;
The symmetry employed for this shelxl refinement is uniquely defined
by the following loop, which should always be used as a source of
symmetry information in preference to the above space-group names.
They are only intended as comments.
;
_reflns_odcompleteness_completeness 99.95
_reflns_odcompleteness_iscentric 1
_reflns_odcompleteness_theta 66.97
_olex2_refinement_description
;
1. Fixed Uiso
 At 1.2 times of:
  All C(H) groups, All C(H,H) groups, All C(H,H,H,H) groups
 At 1.5 times of:
  All C(H,H,H) groups
2. Restrained distances
 C19A-C18 = C19-C18
 1.45 with sigma of 0.01
 C20A-C19A = C19-C20
 1.5 with sigma of 0.01
 N1-H1
 0.8 with sigma of 0.01
3. Uiso/Uaniso restraints and constraints
Uanis(C18) \\sim Ueq, Uanis(C19) \\sim Ueq, Uanis(C20) \\sim Ueq: with sigma of
0.005 and sigma for terminal atoms of 0.005
Uanis(C20) = Uanis(C20A)
Uanis(C19A) = Uanis(C19)
4. Others
 Sof(H18C)=Sof(H18D)=Sof(C19A)=Sof(H19C)=Sof(H19D)=Sof(C20A)=Sof(H20D)=
 Sof(H20E)=Sof(H20F)=1-FVAR(1)
 Sof(H18A)=Sof(H18B)=Sof(C19)=Sof(H19A)=Sof(H19B)=Sof(C20)=Sof(H20A)=Sof(H20B)=
 Sof(H20C)=FVAR(1)
5.a Ternary CH refined with riding coordinates:
 C7(H7), C15(H15), C16(H16)
5.b Secondary CH2 refined with riding coordinates:
 C18(H18A,H18B), C18(H18C,H18D), C22(H22A,H22B), C23(H23A,H23B), C19(H19A,
 H19B), C19A(H19C,H19D)
5.c Aromatic/amide H refined with riding coordinates:
 C2(H2), C3(H3), C4(H4), C5(H5), C6(H6), C10(H10), C11(H11), C12(H12), C13(H13)
5.d Idealised Me refined as rotating group:
 C24(H24A,H24B,H24C), C20(H20A,H20B,H20C), C20A(H20D,H20E,H20F)
;
_shelx_shelxl_version_number 2014/7
_olex2_date_sample_data_collection 2019-02-27
_olex2_submission_special_instructions 'No special instructions were received'
_oxdiff_exptl_absorpt_empirical_details
;
Empirical correction (ABSPACK) includes:
- Absorption correction using spherical harmonics
- Frame scaling
- Detector area scaling
;
_oxdiff_exptl_absorpt_empirical_full_max 6.432
_oxdiff_exptl_absorpt_empirical_full_min 0.512

loop_
_space_group_symop_operation_xyz
'x, y, z'
'-x, -y, -z'

loop_
_atom_site_label
_atom_site_type_symbol
_atom_site_fract_x
_atom_site_fract_y
_atom_site_fract_z
_atom_site_U_iso_or_equiv
_atom_site_adp_type
_atom_site_occupancy
_atom_site_site_symmetry_order
_atom_site_calc_flag
_atom_site_refinement_flags_posn
_atom_site_refinement_flags_adp
_atom_site_refinement_flags_occupancy
_atom_site_disorder_assembly
_atom_site_disorder_group
S1 S 1.01746(4) 0.19624(5) 0.01293(4) 0.03419(19) Uani 1 1 d . . . . .
O1 O 1.05971(15) 0.26308(16) 0.06906(15) 0.0464(4) Uani 1 1 d . . . . .
O2 O 1.11230(15) 0.10370(16) -0.04156(15) 0.0486(4) Uani 1 1 d . . . . .
O3 O 0.61230(19) 0.1501(2) 0.12988(19) 0.0727(6) Uani 1 1 d . . . . .
O4 O 0.73138(18) 0.42387(14) 0.28667(16) 0.0491(4) Uani 1 1 d . . . . .
O5 O 0.7372(2) 0.38248(19) 0.4879(2) 0.0708(6) Uani 1 1 d . . . . .
O6 O 0.98536(18) 0.1658(2) 0.50141(18) 0.0617(5) Uani 1 1 d . . . . .
O7 O 0.79104(15) 0.06127(16) 0.59711(14) 0.0475(4) Uani 1 1 d . . . . .
N1 N 0.88352(17) 0.11799(15) 0.13398(16) 0.0346(4) Uani 1 1 d D . . . .
C1 C 0.96309(19) 0.3147(2) -0.11469(19) 0.0360(4) Uani 1 1 d . . . . .
C2 C 0.9279(3) 0.4394(2) -0.1159(3) 0.0515(5) Uani 1 1 d . . . . .
H2 H 0.9335 0.4619 -0.0507 0.062 Uiso 1 1 calc R . . . .
C3 C 0.8841(3) 0.5307(3) -0.2159(3) 0.0699(8) Uani 1 1 d . . . . .
H3 H 0.8610 0.6156 -0.2191 0.084 Uiso 1 1 calc R . . . .
C4 C 0.8748(3) 0.4952(3) -0.3109(3) 0.0742(8) Uani 1 1 d . . . . .
H4 H 0.8439 0.5564 -0.3771 0.089 Uiso 1 1 calc R . . . .
C5 C 0.9103(3) 0.3709(3) -0.3092(3) 0.0686(8) Uani 1 1 d . . . . .
H5 H 0.9044 0.3485 -0.3743 0.082 Uiso 1 1 calc R . . . .
C6 C 0.9551(3) 0.2789(2) -0.2104(2) 0.0500(5) Uani 1 1 d . . . . .
H6 H 0.9794 0.1943 -0.2083 0.060 Uiso 1 1 calc R . . . .
C7 C 0.76754(18) 0.18712(17) 0.21112(17) 0.0296(4) Uani 1 1 d . . . . .
H7 H 0.7835 0.2795 0.1656 0.036 Uiso 1 1 calc R . . . .
C8 C 0.6281(2) 0.1688(2) 0.2167(2) 0.0402(5) Uani 1 1 d . . . . .
C9 C 0.52278(19) 0.17478(18) 0.3465(2) 0.0346(4) Uani 1 1 d . . . . .
C10 C 0.3785(2) 0.1860(2) 0.3885(2) 0.0461(5) Uani 1 1 d . . . . .
H10 H 0.3366 0.1906 0.3319 0.055 Uiso 1 1 calc R . . . .
C11 C 0.2992(2) 0.1902(2) 0.5160(3) 0.0474(5) Uani 1 1 d . . . . .
H11 H 0.2026 0.1999 0.5455 0.057 Uiso 1 1 calc R . . . .
C12 C 0.3638(2) 0.1798(2) 0.6006(2) 0.0451(5) Uani 1 1 d . . . . .
H12 H 0.3092 0.1813 0.6870 0.054 Uiso 1 1 calc R . . . .
C13 C 0.5077(2) 0.1673(2) 0.5592(2) 0.0394(4) Uani 1 1 d . . . . .
H13 H 0.5493 0.1604 0.6169 0.047 Uiso 1 1 calc R . . . .
C14 C 0.58867(18) 0.16536(17) 0.42945(18) 0.0305(4) Uani 1 1 d . . . . .
C15 C 0.74629(18) 0.14890(17) 0.36053(17) 0.0282(4) Uani 1 1 d . . . . .
H15 H 0.7737 0.0566 0.3943 0.034 Uiso 1 1 calc R . . . .
C16 C 0.83438(18) 0.22328(18) 0.38090(18) 0.0318(4) Uani 1 1 d . . . . .
H16 H 0.9196 0.2435 0.2988 0.038 Uiso 1 1 calc R . . . .
C17 C 0.7632(2) 0.3511(2) 0.3943(2) 0.0397(5) Uani 1 1 d . . . . .
C18 C 0.6543(4) 0.5473(3) 0.2876(4) 0.0760(9) Uani 1 1 d D U . . .
H18A H 0.5673 0.5329 0.3661 0.091 Uiso 0.644(5) 1 calc R . P A 1
H18B H 0.7082 0.6008 0.2936 0.091 Uiso 0.644(5) 1 calc R . P A 1
H18C H 0.7113 0.6188 0.2192 0.091 Uiso 0.356(5) 1 calc R . P A 2
H18D H 0.6235 0.5544 0.3755 0.091 Uiso 0.356(5) 1 calc R . P A 2
C21 C 0.87997(19) 0.1476(2) 0.49969(19) 0.0379(4) Uani 1 1 d . . . . .
C22 C 0.8185(3) -0.0190(3) 0.7190(2) 0.0569(6) Uani 1 1 d . . . . .
H22A H 0.8922 0.0152 0.7213 0.068 Uiso 1 1 calc R . . . .
H22B H 0.8475 -0.1066 0.7202 0.068 Uiso 1 1 calc R . . . .
C23 C 0.6871(2) -0.0181(3) 0.8384(2) 0.0543(6) Uani 1 1 d . . . . .
H23A H 0.6989 -0.0812 0.9199 0.065 Uiso 1 1 calc R . . . .
H23B H 0.6125 -0.0441 0.8295 0.065 Uiso 1 1 calc R . . . .
C24 C 0.6461(4) 0.1110(4) 0.8533(3) 0.0822(9) Uani 1 1 d . . . . .
H24A H 0.6399 0.1750 0.7708 0.123 Uiso 1 1 calc GR . . . .
H24B H 0.7147 0.1331 0.8721 0.123 Uiso 1 1 calc GR . . . .
H24C H 0.5573 0.1078 0.9265 0.123 Uiso 1 1 calc GR . . . .
C19 C 0.6262(5) 0.6125(4) 0.1663(5) 0.0762(12) Uani 0.644(5) 1 d D U P A 1
H19A H 0.7123 0.6163 0.0883 0.091 Uiso 0.644(5) 1 calc R . P A 1
H19B H 0.5907 0.7006 0.1601 0.091 Uiso 0.644(5) 1 calc R . P A 1
C20 C 0.5213(8) 0.5454(10) 0.1629(9) 0.107(2) Uani 0.644(5) 1 d D U P A 1
H20A H 0.4466 0.5202 0.2502 0.160 Uiso 0.644(5) 1 calc GR . P A 1
H20B H 0.5661 0.4701 0.1405 0.160 Uiso 0.644(5) 1 calc GR . P A 1
H20C H 0.4850 0.6035 0.0960 0.160 Uiso 0.644(5) 1 calc GR . P A 1
C19A C 0.5308(8) 0.5465(8) 0.2564(9) 0.0762(12) Uani 0.356(5) 1 d D . P A 2
H19C H 0.4650 0.6173 0.2748 0.091 Uiso 0.356(5) 1 calc R . P A 2
H19D H 0.4851 0.4668 0.3182 0.091 Uiso 0.356(5) 1 calc R . P A 2
C20A C 0.5639(18) 0.558(2) 0.1119(12) 0.107(2) Uani 0.356(5) 1 d D . P A 2
H20D H 0.6277 0.6249 0.0490 0.160 Uiso 0.356(5) 1 calc GR . P A 2
H20E H 0.4795 0.5801 0.0952 0.160 Uiso 0.356(5) 1 calc GR . P A 2
H20F H 0.6052 0.4775 0.1006 0.160 Uiso 0.356(5) 1 calc GR . P A 2
H1 H 0.860(2) 0.070(2) 0.114(2) 0.044(6) Uiso 1 1 d D . . . .

loop_
_atom_site_aniso_label
_atom_site_aniso_U_11
_atom_site_aniso_U_22
_atom_site_aniso_U_33
_atom_site_aniso_U_23
_atom_site_aniso_U_13
_atom_site_aniso_U_12
S1 0.0327(3) 0.0428(3) 0.0325(3) -0.0204(2) -0.01318(19) 0.0025(2)
O1 0.0461(8) 0.0628(10) 0.0455(8) -0.0280(7) -0.0214(6) -0.0057(7)
O2 0.0404(8) 0.0587(10) 0.0487(8) -0.0316(8) -0.0148(6) 0.0126(7)
O3 0.0582(10) 0.1326(18) 0.0597(10) -0.0580(12) -0.0274(8) -0.0083(11)
O4 0.0674(10) 0.0335(8) 0.0561(9) -0.0233(7) -0.0303(8) 0.0075(7)
O5 0.1021(15) 0.0686(12) 0.0688(11) -0.0515(10) -0.0412(11) 0.0155(10)
O6 0.0519(9) 0.0866(13) 0.0636(10) -0.0248(9) -0.0352(8) -0.0117(9)
O7 0.0408(7) 0.0651(10) 0.0353(7) -0.0129(7) -0.0202(6) 0.0002(7)
N1 0.0417(8) 0.0343(9) 0.0335(8) -0.0203(7) -0.0134(7) 0.0010(7)
C1 0.0345(9) 0.0441(11) 0.0305(9) -0.0146(8) -0.0098(7) -0.0072(8)
C2 0.0603(13) 0.0436(13) 0.0552(13) -0.0188(10) -0.0246(11) -0.0043(10)
C3 0.0775(18) 0.0412(14) 0.0801(19) -0.0044(13) -0.0365(15) -0.0046(12)
C4 0.0783(18) 0.075(2) 0.0533(15) 0.0037(14) -0.0369(14) -0.0046(15)
C5 0.0835(19) 0.087(2) 0.0451(13) -0.0200(13) -0.0362(13) -0.0060(16)
C6 0.0625(13) 0.0548(14) 0.0400(11) -0.0203(10) -0.0236(10) -0.0018(11)
C7 0.0352(9) 0.0290(9) 0.0287(8) -0.0140(7) -0.0136(7) 0.0011(7)
C8 0.0430(10) 0.0488(12) 0.0404(10) -0.0220(9) -0.0219(8) 0.0006(9)
C9 0.0361(9) 0.0330(10) 0.0411(10) -0.0174(8) -0.0171(8) -0.0009(7)
C10 0.0376(10) 0.0487(13) 0.0633(13) -0.0251(11) -0.0266(10) 0.0016(9)
C11 0.0312(9) 0.0415(12) 0.0680(14) -0.0253(11) -0.0132(9) -0.0007(8)
C12 0.0380(10) 0.0434(12) 0.0480(12) -0.0241(10) -0.0048(8) -0.0012(8)
C13 0.0386(10) 0.0455(11) 0.0366(10) -0.0213(9) -0.0110(8) -0.0012(8)
C14 0.0320(9) 0.0277(9) 0.0350(9) -0.0151(7) -0.0122(7) -0.0011(7)
C15 0.0329(9) 0.0290(9) 0.0274(8) -0.0136(7) -0.0131(7) -0.0002(7)
C16 0.0326(8) 0.0381(10) 0.0332(9) -0.0199(8) -0.0137(7) -0.0010(7)
C17 0.0440(10) 0.0407(11) 0.0445(11) -0.0240(9) -0.0173(8) -0.0028(8)
C18 0.097(2) 0.0419(14) 0.093(2) -0.0359(14) -0.0397(16) 0.0188(13)
C21 0.0365(9) 0.0497(12) 0.0388(10) -0.0266(9) -0.0178(8) 0.0051(8)
C22 0.0528(13) 0.0758(17) 0.0401(11) -0.0146(11) -0.0287(10) 0.0102(11)
C23 0.0493(12) 0.0720(16) 0.0388(11) -0.0131(11) -0.0215(9) -0.0023(11)
C24 0.099(2) 0.095(2) 0.0527(15) -0.0394(16) -0.0202(15) 0.0008(19)
C19 0.067(2) 0.049(2) 0.085(3) -0.0118(18) -0.0227(18) 0.0100(15)
C20 0.090(4) 0.098(3) 0.128(5) -0.020(4) -0.063(4) 0.005(3)
C19A 0.067(2) 0.049(2) 0.085(3) -0.0118(18) -0.0227(18) 0.0100(15)
C20A 0.090(4) 0.098(3) 0.128(5) -0.020(4) -0.063(4) 0.005(3)

loop_
_atom_type_symbol
_atom_type_description
_atom_type_scat_dispersion_real
_atom_type_scat_dispersion_imag
_atom_type_scat_source
C C 0.0181 0.0091 'International Tables Vol C Tables 4.2.6.8 and 6.1.1.4'
H H 0.0000 0.0000 'International Tables Vol C Tables 4.2.6.8 and 6.1.1.4'
N N 0.0311 0.0180 'International Tables Vol C Tables 4.2.6.8 and 6.1.1.4'
O O 0.0492 0.0322 'International Tables Vol C Tables 4.2.6.8 and 6.1.1.4'
S S 0.3331 0.5567 'International Tables Vol C Tables 4.2.6.8 and 6.1.1.4'

loop_
_geom_angle_atom_site_label_1
_geom_angle_atom_site_label_2
_geom_angle_atom_site_label_3
_geom_angle
O1 S1 N1 106.48(8)
O1 S1 C1 107.22(10)
O2 S1 O1 119.92(9)
O2 S1 N1 106.01(9)
O2 S1 C1 108.34(9)
N1 S1 C1 108.44(9)
C17 O4 C18 117.00(19)
C21 O7 C22 118.95(17)
S1 N1 H1 112.7(18)
C7 N1 S1 119.09(13)
C7 N1 H1 114.1(18)
C2 C1 S1 119.70(16)
C2 C1 C6 121.6(2)
C6 C1 S1 118.73(17)
C1 C2 H2 120.6
C1 C2 C3 118.9(2)
C3 C2 H2 120.6
C2 C3 H3 120.1
C4 C3 C2 119.8(3)
C4 C3 H3 120.1
C3 C4 H4 119.5
C5 C4 C3 121.0(2)
C5 C4 H4 119.5
C4 C5 H5 120.1
C4 C5 C6 119.9(2)
C6 C5 H5 120.1
C1 C6 C5 118.9(2)
C1 C6 H6 120.5
C5 C6 H6 120.5
N1 C7 H7 107.8
N1 C7 C8 112.49(15)
N1 C7 C15 115.87(15)
C8 C7 H7 107.8
C8 C7 C15 104.82(14)
C15 C7 H7 107.8
O3 C8 C7 124.78(19)
O3 C8 C9 128.4(2)
C9 C8 C7 106.78(15)
C10 C9 C8 128.48(18)
C14 C9 C8 109.29(16)
C14 C9 C10 122.22(18)
C9 C10 H10 120.8
C11 C10 C9 118.5(2)
C11 C10 H10 120.8
C10 C11 H11 120.1
C10 C11 C12 119.90(19)
C12 C11 H11 120.1
C11 C12 H12 119.2
C13 C12 C11 121.66(19)
C13 C12 H12 119.2
C12 C13 H13 120.6
C12 C13 C14 118.75(19)
C14 C13 H13 120.6
C9 C14 C13 118.98(17)
C9 C14 C15 111.36(15)
C13 C14 C15 129.62(17)
C7 C15 H15 107.8
C7 C15 C16 113.80(15)
C14 C15 C7 102.43(14)
C14 C15 H15 107.8
C14 C15 C16 116.85(14)
C16 C15 H15 107.8
C15 C16 H16 106.7
C17 C16 C15 112.78(14)
C17 C16 H16 106.7
C17 C16 C21 108.47(14)
C21 C16 C15 114.96(16)
C21 C16 H16 106.7
O4 C17 C16 110.06(15)
O5 C17 O4 124.4(2)
O5 C17 C16 125.5(2)
O4 C18 H18A 109.6
O4 C18 H18B 109.6
O4 C18 H18C 110.9
O4 C18 H18D 110.9
O4 C18 C19A 104.5(4)
H18A C18 H18B 108.2
H18C C18 H18D 108.9
C19 C18 O4 110.1(3)
C19 C18 H18A 109.6
C19 C18 H18B 109.6
C19A C18 H18C 110.9
C19A C18 H18D 110.9
O6 C21 O7 125.17(19)
O6 C21 C16 122.96(19)
O7 C21 C16 111.86(16)
O7 C22 H22A 110.2
O7 C22 H22B 110.2
O7 C22 C23 107.73(18)
H22A C22 H22B 108.5
C23 C22 H22A 110.2
C23 C22 H22B 110.2
C22 C23 H23A 108.9
C22 C23 H23B 108.9
C22 C23 C24 113.1(2)
H23A C23 H23B 107.8
C24 C23 H23A 108.9
C24 C23 H23B 108.9
C23 C24 H24A 109.5
C23 C24 H24B 109.5
C23 C24 H24C 109.5
H24A C24 H24B 109.5
H24A C24 H24C 109.5
H24B C24 H24C 109.5
C18 C19 H19A 109.2
C18 C19 H19B 109.2
C18 C19 C20 112.2(5)
H19A C19 H19B 107.9
C20 C19 H19A 109.2
C20 C19 H19B 109.2
C19 C20 H20A 109.5
C19 C20 H20B 109.5
C19 C20 H20C 109.5
H20A C20 H20B 109.5
H20A C20 H20C 109.5
H20B C20 H20C 109.5
C18 C19A H19C 108.3
C18 C19A H19D 108.3
C18 C19A C20A 116.0(8)
H19C C19A H19D 107.4
C20A C19A H19C 108.3
C20A C19A H19D 108.3
C19A C20A H20D 109.5
C19A C20A H20E 109.5
C19A C20A H20F 109.5
H20D C20A H20E 109.5
H20D C20A H20F 109.5
H20E C20A H20F 109.5

loop_
_geom_bond_atom_site_label_1
_geom_bond_atom_site_label_2
_geom_bond_distance
S1 O1 1.4319(14)
S1 O2 1.4305(14)
S1 N1 1.6234(17)
S1 C1 1.767(2)
O3 C8 1.207(3)
O4 C17 1.332(3)
O4 C18 1.457(3)
O5 C17 1.194(3)
O6 C21 1.201(3)
O7 C21 1.317(3)
O7 C22 1.458(2)
N1 C7 1.462(2)
N1 H1 0.798(10)
C1 C2 1.377(3)
C1 C6 1.384(3)
C2 H2 0.9300
C2 C3 1.386(4)
C3 H3 0.9300
C3 C4 1.381(5)
C4 H4 0.9300
C4 C5 1.371(5)
C5 H5 0.9300
C5 C6 1.385(4)
C6 H6 0.9300
C7 H7 0.9800
C7 C8 1.522(3)
C7 C15 1.544(2)
C8 C9 1.467(3)
C9 C10 1.392(3)
C9 C14 1.390(3)
C10 H10 0.9300
C10 C11 1.377(3)
C11 H11 0.9300
C11 C12 1.392(3)
C12 H12 0.9300
C12 C13 1.388(3)
C13 H13 0.9300
C13 C14 1.394(3)
C14 C15 1.523(2)
C15 H15 0.9800
C15 C16 1.547(2)
C16 H16 0.9800
C16 C17 1.514(3)
C16 C21 1.525(2)
C18 H18A 0.9700
C18 H18B 0.9700
C18 H18C 0.9700
C18 H18D 0.9700
C18 C19 1.436(5)
C18 C19A 1.517(7)
C22 H22A 0.9700
C22 H22B 0.9700
C22 C23 1.493(3)
C23 H23A 0.9700
C23 H23B 0.9700
C23 C24 1.493(4)
C24 H24A 0.9600
C24 H24B 0.9600
C24 H24C 0.9600
C19 H19A 0.9700
C19 H19B 0.9700
C19 C20 1.517(8)
C20 H20A 0.9600
C20 H20B 0.9600
C20 H20C 0.9600
C19A H19C 0.9700
C19A H19D 0.9700
C19A C20A 1.528(9)
C20A H20D 0.9600
C20A H20E 0.9600
C20A H20F 0.9600

loop_
_geom_torsion_atom_site_label_1
_geom_torsion_atom_site_label_2
_geom_torsion_atom_site_label_3
_geom_torsion_atom_site_label_4
_geom_torsion
S1 N1 C7 C8 127.72(15)
S1 N1 C7 C15 -111.73(16)
S1 C1 C2 C3 -179.32(19)
S1 C1 C6 C5 178.93(19)
O1 S1 N1 C7 50.68(16)
O1 S1 C1 C2 -19.2(2)
O1 S1 C1 C6 161.68(17)
O2 S1 N1 C7 179.44(13)
O2 S1 C1 C2 -150.01(18)
O2 S1 C1 C6 30.9(2)
O3 C8 C9 C10 -14.0(4)
O3 C8 C9 C14 165.0(2)
O4 C18 C19 C20 69.4(6)
O4 C18 C19A C20A -70.3(10)
O7 C22 C23 C24 -67.4(3)
N1 S1 C1 C2 95.36(18)
N1 S1 C1 C6 -83.72(18)
N1 C7 C8 O3 -29.6(3)
N1 C7 C8 C9 148.89(16)
N1 C7 C15 C14 -146.51(15)
N1 C7 C15 C16 86.43(19)
C1 S1 N1 C7 -64.41(15)
C1 C2 C3 C4 0.8(4)
C2 C1 C6 C5 -0.1(4)
C2 C3 C4 C5 -1.0(5)
C3 C4 C5 C6 0.6(5)
C4 C5 C6 C1 0.0(4)
C6 C1 C2 C3 -0.3(4)
C7 C8 C9 C10 167.6(2)
C7 C8 C9 C14 -13.3(2)
C7 C15 C16 C17 86.61(18)
C7 C15 C16 C21 -148.32(15)
C8 C7 C15 C14 -21.90(17)
C8 C7 C15 C16 -148.96(15)
C8 C9 C10 C11 -179.8(2)
C8 C9 C14 C13 -179.22(18)
C8 C9 C14 C15 -1.3(2)
C9 C10 C11 C12 -1.7(3)
C9 C14 C15 C7 14.94(19)
C9 C14 C15 C16 140.02(17)
C10 C9 C14 C13 -0.1(3)
C10 C9 C14 C15 177.80(18)
C10 C11 C12 C13 1.1(3)
C11 C12 C13 C14 0.1(3)
C12 C13 C14 C9 -0.6(3)
C12 C13 C14 C15 -177.99(18)
C13 C14 C15 C7 -167.47(19)
C13 C14 C15 C16 -42.4(3)
C14 C9 C10 C11 1.2(3)
C14 C15 C16 C17 -32.5(2)
C14 C15 C16 C21 92.55(18)
C15 C7 C8 O3 -156.3(2)
C15 C7 C8 C9 22.2(2)
C15 C16 C17 O4 -56.2(2)
C15 C16 C17 O5 122.9(2)
C15 C16 C21 O6 150.69(19)
C15 C16 C21 O7 -28.8(2)
C17 O4 C18 C19 -179.0(3)
C17 O4 C18 C19A -128.3(4)
C17 C16 C21 O6 -82.0(2)
C17 C16 C21 O7 98.46(18)
C18 O4 C17 O5 -2.8(4)
C18 O4 C17 C16 176.3(2)
C21 O7 C22 C23 132.7(2)
C21 C16 C17 O4 175.31(16)
C21 C16 C17 O5 -5.6(3)
C22 O7 C21 O6 1.0(3)
C22 O7 C21 C16 -179.53(18)
